data_7112826
loop_
_publ_author_name
'Padiyar, Laxmansingh T.'
'Wen, Yuh-Sheng'
'Hung, Shang-Cheng'

_publ_section_title
;
 Metal trifluoromethanesulfonate-catalyzed regioselective acylation of
 myo-inositol 1,3,5-orthoformate.
;
_journal_issue 30
_journal_name_full 'Chemical communications (Cambridge, England)'
_journal_page_first 5524
_journal_page_last 5526
_journal_paper_doi 10.1039/c0cc00236d
_journal_volume 46
_journal_year 2010
_chemical_formula_moiety 'C17 H22 O9'
_chemical_formula_sum 'C17 H22 O9'
_chemical_formula_weight 370.35
_chemical_name_common 6-O-[(1S)-camphanoyl]-D-myo-inositol_1,3,5-orthoformate
_chemical_name_systematic
;
?
;
_space_group_IT_number 4
_symmetry_cell_setting monoclinic
_symmetry_space_group_name_Hall 'P 2yb'
_symmetry_space_group_name_H-M 'P 1 21 1'
_atom_sites_solution_hydrogens geom
_atom_sites_solution_primary direct
_atom_sites_solution_secondary difmap
_audit_creation_method SHELXL-97
_cell_angle_alpha 90.00
_cell_angle_beta 100.2110(10)
_cell_angle_gamma 90.00
_cell_formula_units_Z 2
_cell_length_a 7.4971(2)
_cell_length_b 10.3184(3)
_cell_length_c 11.0996(3)
_cell_measurement_reflns_used 3817
_cell_measurement_temperature 100.0(1)
_cell_measurement_theta_max 26.35
_cell_measurement_theta_min 2.72
_cell_volume 845.04(4)
_computing_cell_refinement 'Bruker SMART'
_computing_data_collection 'Bruker SMART'
_computing_data_reduction 'Bruker SAINT'
_computing_molecular_graphics 'Ortep-3 for Windows (Farrugia, 1997)'
_computing_publication_material 'WinGX publication routines (Farrugia, 1999)'
_computing_structure_refinement 'SHELXL-97 (Sheldrick, 1997)'
_computing_structure_solution 'SHELXS-97 (Sheldrick, 1997)'
_diffrn_ambient_temperature 100.0(1)
_diffrn_measured_fraction_theta_full 0.999
_diffrn_measured_fraction_theta_max 0.999
_diffrn_measurement_device_type 'CCD area detector'
_diffrn_measurement_method 'phi and omega scans'
_diffrn_radiation_monochromator graphite
_diffrn_radiation_source 'fine-focus sealed tube'
_diffrn_radiation_type MoK\a
_diffrn_radiation_wavelength 0.71073
_diffrn_reflns_av_R_equivalents 0.0237
_diffrn_reflns_av_sigmaI/netI 0.0308
_diffrn_reflns_limit_h_max 9
_diffrn_reflns_limit_h_min -9
_diffrn_reflns_limit_k_max 12
_diffrn_reflns_limit_k_min -8
_diffrn_reflns_limit_l_max 13
_diffrn_reflns_limit_l_min -13
_diffrn_reflns_number 6632
_diffrn_reflns_theta_full 26.37
_diffrn_reflns_theta_max 26.37
_diffrn_reflns_theta_min 2.72
_exptl_absorpt_coefficient_mu 0.119
_exptl_absorpt_correction_T_max 0.7454
_exptl_absorpt_correction_T_min 0.6739
_exptl_absorpt_correction_type multi-scan
_exptl_absorpt_process_details 'Bruker SADABS, 1996'
_exptl_crystal_colour colourless
_exptl_crystal_density_diffrn 1.455
_exptl_crystal_density_meas 0
_exptl_crystal_density_method 'not measured'
_exptl_crystal_description prism
_exptl_crystal_F_000 392
_exptl_crystal_size_max 0.3
_exptl_crystal_size_mid 0.24
_exptl_crystal_size_min 0.14
_refine_diff_density_max 0.278
_refine_diff_density_min -0.196
_refine_diff_density_rms 0.038
_refine_ls_abs_structure_details 'Flack H D (1983), Acta Cryst. A39, 876-881'
_refine_ls_abs_structure_Flack -0.3(7)
_refine_ls_extinction_coef 0.007(2)
_refine_ls_extinction_expression Fc^*^=kFc[1+0.001xFc^2^\l^3^/sin(2\q)]^-1/4^
_refine_ls_extinction_method SHELXL
_refine_ls_goodness_of_fit_ref 1.045
_refine_ls_hydrogen_treatment refine
_refine_ls_matrix_type full
_refine_ls_number_parameters 323
_refine_ls_number_reflns 2890
_refine_ls_number_restraints 1
_refine_ls_restrained_S_all 1.045
_refine_ls_R_factor_all 0.0303
_refine_ls_R_factor_gt 0.0284
_refine_ls_shift/su_max 0.000
_refine_ls_shift/su_mean 0.000
_refine_ls_structure_factor_coef Fsqd
_refine_ls_weighting_details 'calc w=1/[\s^2^(Fo^2^)+(0.0325P)^2^+0.1348P] where P=(Fo^2^+2Fc^2^)/3'
_refine_ls_weighting_scheme calc
_refine_ls_wR_factor_gt 0.0647
_refine_ls_wR_factor_ref 0.0659
_reflns_number_gt 2751
_reflns_number_total 2890
_reflns_threshold_expression >2sigma(I)
_cod_data_source_file c0cc00236d.txt
_cod_data_source_block i12042
_cod_depositor_comments
;
The following automatic conversions were performed:

'_symmetry_cell_setting' value 'Monoclinic' changed to 'monoclinic'
according to
/usr/data/users/saulius/automatic-downloads/retrospective/RSC/lib/dictionaries/cif_core.dic
dictionary named 'cif_core.dic' version 2.4.2 from 2011-04-26.

Automatic conversion script
Id: cif_fix_values 2281 2013-09-26 08:29:07Z andrius 
;
_cod_original_sg_symbol_H-M P2(1)
_cod_database_code 7112826

loop_
_symmetry_equiv_pos_as_xyz
'x, y, z'
'-x, y+1/2, -z'

loop_
_atom_site_label
_atom_site_type_symbol
_atom_site_fract_x
_atom_site_fract_y
_atom_site_fract_z
_atom_site_U_iso_or_equiv
_atom_site_adp_type
_atom_site_occupancy
_atom_site_symmetry_multiplicity
_atom_site_calc_flag
O1 O 1.01470(16) 0.31293(12) 0.96383(11) 0.0169(3) Uani 1 1 d
O2 O 0.74070(18) 0.51921(11) 0.91146(11) 0.0189(3) Uani 1 1 d
O3 O 0.86043(17) 0.34811(12) 1.12361(11) 0.0188(3) Uani 1 1 d
O4 O 0.44685(17) 0.19107(14) 0.96741(12) 0.0234(3) Uani 1 1 d
O5 O 0.93306(16) 0.13805(12) 1.07456(10) 0.0175(3) Uani 1 1 d
O6 O 0.64000(16) 0.15374(12) 0.76911(10) 0.0161(3) Uani 1 1 d
O7 O 0.64270(18) -0.06470(12) 0.76863(12) 0.0243(3) Uani 1 1 d
O8 O 0.38296(16) -0.07292(11) 0.56463(10) 0.0149(3) Uani 1 1 d
O9 O 0.14901(16) -0.13645(12) 0.42200(11) 0.0195(3) Uani 1 1 d
C1 C 0.8493(2) 0.30212(18) 0.87471(16) 0.0153(4) Uani 1 1 d
C2 C 0.7023(2) 0.38440(17) 0.91608(16) 0.0165(4) Uani 1 1 d
C3 C 0.6846(2) 0.34115(18) 1.04506(16) 0.0170(4) Uani 1 1 d
C4 C 0.6198(2) 0.20068(18) 1.04313(16) 0.0186(4) Uani 1 1 d
C5 C 0.7595(2) 0.11795(18) 0.99401(16) 0.0163(4) Uani 1 1 d
C6 C 0.7943(2) 0.15909(17) 0.86757(15) 0.0148(4) Uani 1 1 d
C7 C 0.9866(3) 0.27072(18) 1.07935(16) 0.0176(4) Uani 1 1 d
C8 C 0.5866(2) 0.03691(17) 0.72351(15) 0.0144(4) Uani 1 1 d
C9 C 0.4562(2) 0.05426(17) 0.60480(15) 0.0141(4) Uani 1 1 d
C10 C 0.2347(2) -0.04917(17) 0.47645(15) 0.0152(4) Uani 1 1 d
C11 C 0.2148(2) 0.09607(17) 0.46198(15) 0.0143(4) Uani 1 1 d
C12 C 0.3779(2) 0.13386(19) 0.39975(16) 0.0176(4) Uani 1 1 d
C13 C 0.5450(2) 0.10633(18) 0.49954(16) 0.0154(4) Uani 1 1 d
C14 C 0.2820(2) 0.13738(17) 0.59787(14) 0.0140(4) Uani 1 1 d
C15 C 0.3118(3) 0.28313(18) 0.61473(18) 0.0177(4) Uani 1 1 d
C16 C 0.1567(3) 0.0911(2) 0.68405(17) 0.0180(4) Uani 1 1 d
C17 C 0.0308(3) 0.1398(2) 0.39651(17) 0.0198(4) Uani 1 1 d
H1 H 0.879(2) 0.3303(18) 0.7999(17) 0.009(4) Uiso 1 1 d
H2 H 0.582(3) 0.3730(19) 0.8597(18) 0.017 Uiso 1 1 d
H2A H 0.863(3) 0.535(2) 0.932(2) 0.036(6) Uiso 1 1 d
H3 H 0.602(3) 0.399(2) 1.0814(18) 0.022(5) Uiso 1 1 d
H4 H 0.615(2) 0.1734(18) 1.1306(16) 0.011(4) Uiso 1 1 d
H4A H 0.382(3) 0.140(2) 1.005(2) 0.037(7) Uiso 1 1 d
H5 H 0.733(2) 0.0283(19) 0.9992(15) 0.007(4) Uiso 1 1 d
H6 H 0.891(2) 0.1042(18) 0.8477(15) 0.010(4) Uiso 1 1 d
H7 H 1.105(2) 0.2759(17) 1.1357(15) 0.005(4) Uiso 1 1 d
H12A H 0.378(3) 0.079(2) 0.3269(19) 0.023(5) Uiso 1 1 d
H12B H 0.370(3) 0.224(2) 0.3786(18) 0.018(5) Uiso 1 1 d
H13A H 0.617(2) 0.1839(18) 0.5223(15) 0.009(4) Uiso 1 1 d
H13B H 0.626(3) 0.039(2) 0.4780(17) 0.017(5) Uiso 1 1 d
H15A H 0.356(3) 0.305(2) 0.702(2) 0.033(6) Uiso 1 1 d
H15B H 0.400(3) 0.318(2) 0.5690(18) 0.023(5) Uiso 1 1 d
H15C H 0.197(3) 0.329(2) 0.5898(18) 0.022(5) Uiso 1 1 d
H16A H 0.214(3) 0.110(2) 0.767(2) 0.028(5) Uiso 1 1 d
H16B H 0.129(3) 0.002(2) 0.6789(18) 0.018(5) Uiso 1 1 d
H16C H 0.039(3) 0.137(2) 0.6617(17) 0.025(5) Uiso 1 1 d
H17A H 0.031(3) 0.233(2) 0.3882(19) 0.029(6) Uiso 1 1 d
H17B H -0.059(3) 0.116(2) 0.444(2) 0.028(6) Uiso 1 1 d
H17C H 0.002(3) 0.099(2) 0.316(2) 0.030(6) Uiso 1 1 d

loop_
_atom_site_aniso_label
_atom_site_aniso_U_11
_atom_site_aniso_U_22
_atom_site_aniso_U_33
_atom_site_aniso_U_23
_atom_site_aniso_U_13
_atom_site_aniso_U_12
O1 0.0145(6) 0.0183(7) 0.0169(6) -0.0020(5) 0.0002(5) -0.0015(5)
O2 0.0174(7) 0.0125(7) 0.0256(7) 0.0004(5) 0.0006(6) 0.0009(5)
O3 0.0218(6) 0.0190(7) 0.0146(6) -0.0043(5) 0.0007(5) 0.0018(6)
O4 0.0169(7) 0.0275(8) 0.0258(7) 0.0063(6) 0.0033(5) -0.0032(6)
O5 0.0187(6) 0.0160(7) 0.0158(6) -0.0010(5) -0.0029(5) 0.0004(5)
O6 0.0180(6) 0.0141(6) 0.0144(6) -0.0021(5) -0.0017(5) -0.0001(5)
O7 0.0286(8) 0.0161(7) 0.0236(7) -0.0013(6) -0.0078(6) 0.0029(6)
O8 0.0164(6) 0.0115(6) 0.0154(6) -0.0018(5) -0.0006(5) -0.0012(5)
O9 0.0202(7) 0.0173(7) 0.0201(6) -0.0037(6) 0.0013(5) -0.0050(6)
C1 0.0159(9) 0.0167(9) 0.0131(8) -0.0002(7) 0.0016(7) -0.0011(8)
C2 0.0155(9) 0.0148(9) 0.0181(9) -0.0003(7) 0.0000(7) -0.0010(7)
C3 0.0163(9) 0.0175(10) 0.0175(8) -0.0023(8) 0.0037(7) 0.0029(8)
C4 0.0193(9) 0.0202(10) 0.0161(9) 0.0012(8) 0.0026(7) 0.0001(8)
C5 0.0168(9) 0.0146(10) 0.0156(8) 0.0005(8) -0.0024(7) -0.0010(7)
C6 0.0138(9) 0.0154(9) 0.0141(8) -0.0026(7) -0.0005(7) 0.0003(8)
C7 0.0192(10) 0.0170(10) 0.0152(8) -0.0027(7) -0.0011(7) 0.0006(8)
C8 0.0143(8) 0.0142(9) 0.0146(8) -0.0023(8) 0.0018(7) -0.0002(7)
C9 0.0173(9) 0.0085(8) 0.0163(9) -0.0027(7) 0.0025(7) -0.0025(7)
C10 0.0154(9) 0.0179(9) 0.0127(8) 0.0008(7) 0.0040(7) -0.0020(7)
C11 0.0175(9) 0.0137(9) 0.0113(8) 0.0009(7) 0.0012(6) -0.0011(7)
C12 0.0223(9) 0.0177(10) 0.0134(8) -0.0008(8) 0.0049(7) -0.0030(8)
C13 0.0153(9) 0.0145(9) 0.0168(8) -0.0027(7) 0.0036(7) -0.0015(8)
C14 0.0149(8) 0.0141(9) 0.0123(8) 0.0003(7) 0.0007(6) -0.0015(7)
C15 0.0189(10) 0.0139(10) 0.0195(9) -0.0010(8) 0.0013(8) 0.0023(8)
C16 0.0177(10) 0.0201(10) 0.0166(9) 0.0000(8) 0.0039(7) -0.0006(8)
C17 0.0203(10) 0.0219(11) 0.0157(9) 0.0021(8) -0.0010(7) 0.0026(8)

loop_
_atom_type_symbol
_atom_type_description
_atom_type_scat_dispersion_real
_atom_type_scat_dispersion_imag
_atom_type_scat_source
O O 0.0106 0.0060 'International Tables Vol C Tables 4.2.6.8 and 6.1.1.4'
C C 0.0033 0.0016 'International Tables Vol C Tables 4.2.6.8 and 6.1.1.4'
H H 0.0000 0.0000 'International Tables Vol C Tables 4.2.6.8 and 6.1.1.4'

loop_
_geom_angle_atom_site_label_1
_geom_angle_atom_site_label_2
_geom_angle_atom_site_label_3
_geom_angle
C7 O1 C1 110.56(13)
C2 O2 H2A 111.2(16)
C7 O3 C3 111.24(13)
C4 O4 H4A 106.7(15)
C7 O5 C5 112.01(13)
C8 O6 C6 117.73(13)
C10 O8 C9 105.75(12)
O1 C1 C2 109.19(14)
O1 C1 C6 107.45(14)
C2 C1 C6 110.49(14)
O1 C1 H1 105.9(11)
C2 C1 H1 112.8(11)
C6 C1 H1 110.8(11)
O2 C2 C1 111.83(14)
O2 C2 C3 111.78(14)
C1 C2 C3 107.89(14)
O2 C2 H2 104.8(11)
C1 C2 H2 111.2(11)
C3 C2 H2 109.3(10)
O3 C3 C4 108.00(14)
O3 C3 C2 109.19(14)
C4 C3 C2 110.14(14)
O3 C3 H3 106.9(12)
C4 C3 H3 110.7(12)
C2 C3 H3 111.8(12)
O4 C4 C5 111.27(14)
O4 C4 C3 109.25(15)
C5 C4 C3 107.42(14)
O4 C4 H4 111.3(10)
C5 C4 H4 109.2(10)
C3 C4 H4 108.3(11)
O5 C5 C4 107.23(13)
O5 C5 C6 104.12(13)
C4 C5 C6 114.31(15)
O5 C5 H5 106.0(11)
C4 C5 H5 111.0(11)
C6 C5 H5 113.4(10)
O6 C6 C1 104.37(13)
O6 C6 C5 116.01(14)
C1 C6 C5 107.93(14)
O6 C6 H6 109.6(10)
C1 C6 H6 111.5(11)
C5 C6 H6 107.5(10)
O3 C7 O1 111.42(14)
O3 C7 O5 111.07(14)
O1 C7 O5 110.52(14)
O3 C7 H7 109.6(10)
O1 C7 H7 107.2(10)
O5 C7 H7 106.9(10)
O7 C8 O6 124.52(15)
O7 C8 C9 126.27(16)
O6 C8 C9 109.11(14)
O8 C9 C8 108.11(13)
O8 C9 C13 105.75(13)
C8 C9 C13 113.86(14)
O8 C9 C14 102.31(13)
C8 C9 C14 121.26(14)
C13 C9 C14 104.03(13)
O9 C10 O8 121.26(16)
O9 C10 C11 130.83(16)
O8 C10 C11 107.84(14)
C17 C11 C10 114.33(15)
C17 C11 C12 115.73(15)
C10 C11 C12 103.00(15)
C17 C11 C14 119.57(16)
C10 C11 C14 99.15(13)
C12 C11 C14 102.48(13)
C13 C12 C11 103.69(13)
C13 C12 H12A 111.4(11)
C11 C12 H12A 109.5(11)
C13 C12 H12B 111.2(12)
C11 C12 H12B 109.4(12)
H12A C12 H12B 111.3(16)
C9 C13 C12 101.76(13)
C9 C13 H13A 112.6(10)
C12 C13 H13A 112.2(10)
C9 C13 H13B 108.0(12)
C12 C13 H13B 114.4(11)
H13A C13 H13B 107.9(15)
C15 C14 C16 108.86(15)
C15 C14 C9 115.73(15)
C16 C14 C9 113.61(14)
C15 C14 C11 113.71(14)
C16 C14 C11 112.96(14)
C9 C14 C11 91.22(13)
C14 C15 H15A 111.0(13)
C14 C15 H15B 113.2(13)
H15A C15 H15B 106.5(17)
C14 C15 H15C 109.9(12)
H15A C15 H15C 107.2(17)
H15B C15 H15C 108.9(17)
C14 C16 H16A 108.5(13)
C14 C16 H16B 114.8(12)
H16A C16 H16B 108.2(17)
C14 C16 H16C 108.3(11)
H16A C16 H16C 111.4(17)
H16B C16 H16C 105.7(17)
C11 C17 H17A 109.2(13)
C11 C17 H17B 109.2(13)
H17A C17 H17B 108.4(19)
C11 C17 H17C 110.3(12)
H17A C17 H17C 110.2(18)
H17B C17 H17C 109.5(18)

loop_
_geom_bond_atom_site_label_1
_geom_bond_atom_site_label_2
_geom_bond_distance
O1 C7 1.405(2)
O1 C1 1.447(2)
O2 C2 1.423(2)
O2 H2A 0.92(2)
O3 C7 1.393(2)
O3 C3 1.448(2)
O4 C4 1.418(2)
O4 H4A 0.87(2)
O5 C7 1.425(2)
O5 C5 1.457(2)
O6 C8 1.341(2)
O6 C6 1.4449(19)
O7 C8 1.205(2)
O8 C10 1.366(2)
O8 C9 1.462(2)
O9 C10 1.205(2)
C1 C2 1.525(2)
C1 C6 1.531(3)
C1 H1 0.942(18)
C2 C3 1.528(2)
C2 H2 1.01(2)
C3 C4 1.528(3)
C3 H3 0.99(2)
C4 C5 1.525(2)
C4 H4 1.017(17)
C5 C6 1.532(2)
C5 H5 0.950(19)
C6 H6 0.978(19)
C7 H7 0.992(17)
C8 C9 1.506(2)
C9 C13 1.540(2)
C9 C14 1.553(2)
C10 C11 1.512(2)
C11 C17 1.510(3)
C11 C12 1.557(2)
C11 C14 1.562(2)
C12 C13 1.544(2)
C12 H12A 0.99(2)
C12 H12B 0.96(2)
C13 H13A 0.974(19)
C13 H13B 0.98(2)
C14 C15 1.527(3)
C14 C16 1.531(2)
C15 H15A 0.99(2)
C15 H15B 0.97(2)
C15 H15C 0.98(2)
C16 H16A 0.97(2)
C16 H16B 0.95(2)
C16 H16C 0.99(2)
C17 H17A 0.96(2)
C17 H17B 0.96(2)
C17 H17C 0.98(2)
